data_1574866
loop_
_publ_author_name
'Chang, Yun-Pu'
'Blanco-Herrero, Kevin'
'Alturaifi, Turki M.'
'Fettinger, James C.'
'Liu, Peng'
'Franz, Annaliese K.'

_publ_section_title
;
 Multifunctional chiral silanol ligands for enantioselective catalysis.
;
_journal_issue 30
_journal_name_full 'Chemical science'
_journal_page_first 13678
_journal_page_last 13683
_journal_paper_doi 10.1039/d5sc02528a
_journal_volume 16
_journal_year 2025
_chemical_absolute_configuration ad
_chemical_formula_moiety 'C18 H19 F N2'
_chemical_formula_sum 'C18 H19 F N2'
_chemical_formula_weight 282.35
_space_group_crystal_system orthorhombic
_space_group_IT_number 19
_space_group_name_Hall 'P 2ac 2ab'
_space_group_name_H-M_alt 'P 21 21 21'
_atom_sites_solution_hydrogens mixed
_atom_sites_solution_primary dual
_audit_creation_method SHELXL-2018/3
_audit_update_record
;
2023-08-21 deposited with the CCDC.	2025-06-10 downloaded from the CCDC.
;
_cell_angle_alpha 90
_cell_angle_beta 90
_cell_angle_gamma 90
_cell_formula_units_Z 8
_cell_length_a 11.6012(2)
_cell_length_b 14.6138(3)
_cell_length_c 17.9894(3)
_cell_measurement_reflns_used 9083
_cell_measurement_temperature 190(2)
_cell_measurement_theta_max 27.50
_cell_measurement_theta_min 2.24
_cell_volume 3049.88(10)
_computing_cell_refinement 'SAINT (8.38a) (Bruker, 2017)'
_computing_data_collection 'Apex3 (2019.1) (Bruker, 2019)'
_computing_data_reduction 'SAINT (8.38a) (Bruker, 2017)'
_computing_molecular_graphics 'Bruker SHELXTL'
_computing_publication_material 'Bruker SHELXTL'
_computing_structure_refinement 'SHELXL-2018/3 (Sheldrick, 2018)'
_computing_structure_solution 'SHELXT (Sheldrick, 2015) Acta Cryst., A71, 3-8'
_diffrn_ambient_temperature 190(2)
_diffrn_measured_fraction_theta_full 0.999
_diffrn_measured_fraction_theta_max 0.998
_diffrn_measurement_device_type 'Bruker APEX-II CCD'
_diffrn_measurement_method '\f and \w scans'
_diffrn_radiation_type MoK\a
_diffrn_radiation_wavelength 0.71073
_diffrn_reflns_av_R_equivalents 0.0215
_diffrn_reflns_av_unetI/netI 0.0172
_diffrn_reflns_Laue_measured_fraction_full 0.999
_diffrn_reflns_Laue_measured_fraction_max 0.998
_diffrn_reflns_limit_h_max 15
_diffrn_reflns_limit_h_min -15
_diffrn_reflns_limit_k_max 18
_diffrn_reflns_limit_k_min -19
_diffrn_reflns_limit_l_max 23
_diffrn_reflns_limit_l_min -23
_diffrn_reflns_number 25518
_diffrn_reflns_point_group_measured_fraction_full 0.999
_diffrn_reflns_point_group_measured_fraction_max 0.998
_diffrn_reflns_theta_full 25.242
_diffrn_reflns_theta_max 27.556
_diffrn_reflns_theta_min 1.795
_exptl_absorpt_coefficient_mu 0.081
_exptl_absorpt_correction_T_max 0.9632
_exptl_absorpt_correction_T_min 0.8900
_exptl_absorpt_correction_type multi-scan
_exptl_absorpt_process_details 'SADABS 2016/2 (Sheldrick, 2016)'
_exptl_crystal_colour Colourless
_exptl_crystal_density_diffrn 1.230
_exptl_crystal_description Block
_exptl_crystal_F_000 1200
_exptl_crystal_size_max 0.872
_exptl_crystal_size_mid 0.557
_exptl_crystal_size_min 0.462
_refine_diff_density_max 0.186
_refine_diff_density_min -0.168
_refine_diff_density_rms 0.026
_refine_ls_abs_structure_details
; 
 Flack x determined using 2674 quotients [(I+)-(I-)]/[(I+)+(I-)] 
 (Parsons, Flack and Wagner, Acta Cryst. B69 (2013) 249-259). 
;
_refine_ls_abs_structure_Flack 0.04(19)
_refine_ls_extinction_method none
_refine_ls_goodness_of_fit_ref 1.016
_refine_ls_hydrogen_treatment mixed
_refine_ls_matrix_type full
_refine_ls_number_parameters 433
_refine_ls_number_reflns 7028
_refine_ls_number_restraints 9
_refine_ls_restrained_S_all 1.020
_refine_ls_R_factor_all 0.0358
_refine_ls_R_factor_gt 0.0319
_refine_ls_shift/su_max 0.001
_refine_ls_shift/su_mean 0.000
_refine_ls_structure_factor_coef Fsqd
_refine_ls_weighting_details 'w=1/[\s^2^(Fo^2^)+(0.0387P)^2^+0.4136P] where P=(Fo^2^+2Fc^2^)/3'
_refine_ls_weighting_scheme calc
_refine_ls_wR_factor_gt 0.0772
_refine_ls_wR_factor_ref 0.0798
_reflns_Friedel_coverage 0.790
_reflns_Friedel_fraction_full 1.000
_reflns_Friedel_fraction_max 0.997
_reflns_number_gt 6516
_reflns_number_total 7028
_reflns_threshold_expression 'I > 2\s(I)'
_cod_data_source_file d5sc02528a2.cif
_cod_data_source_block JF3173FMI
_cod_depositor_comments
;
The following automatic conversions were performed:

data item '_exptl_absorpt_correction_type' value 'Multi-scan' was
changed to 'multi-scan' in accordance with the
/home/data/users/saulius/crontab/automatic-downloads/rss-feeds/RSC/lib/dictionaries/cif_core.dic
dictionary named 'cif_core.dic' version 2.4.2 last updated on
2011-04-26.

Automatic conversion script
Id: cif_fix_values 8170 2020-07-09 18:12:32Z antanas 

 Adding full bibliography for 1574864--1574869.cif.
;
_cod_database_code 1574866
_shelx_shelxl_version_number 2018/3
_shelx_space_group_comment
; 
The symmetry employed for this shelxl refinement is uniquely defined 
by the following loop, which should always be used as a source of 
symmetry information in preference to the above space-group names. 
They are only intended as comments. 
;
_shelx_estimated_absorpt_t_min 0.933
_shelx_estimated_absorpt_t_max 0.963

loop_
_space_group_symop_operation_xyz
'x, y, z'
'-x+1/2, -y, z+1/2'
'-x, y+1/2, -z+1/2'
'x+1/2, -y+1/2, -z'

loop_
_atom_site_label
_atom_site_type_symbol
_atom_site_fract_x
_atom_site_fract_y
_atom_site_fract_z
_atom_site_U_iso_or_equiv
_atom_site_adp_type
_atom_site_occupancy
_atom_site_site_symmetry_order
_atom_site_calc_flag
_atom_site_refinement_flags_posn
_atom_site_refinement_flags_adp
_atom_site_refinement_flags_occupancy
_atom_site_disorder_assembly
_atom_site_disorder_group
C1 C 0.11878(14) 0.67654(10) 0.28862(9) 0.0287(3) Uani 1 1 d . . . . .
N1 N 0.06721(13) 0.75891(9) 0.26929(8) 0.0340(3) Uani 1 1 d . . . . .
C2 C 0.23769(15) 0.73334(11) 0.20301(9) 0.0312(3) Uani 1 1 d . . . . .
H2 H 0.302079 0.769633 0.225296 0.028(4) Uiso 1 1 calc R . . . .
N2 N 0.21088(12) 0.65585(9) 0.25322(8) 0.0309(3) Uani 1 1 d . . . . .
C3 C 0.12832(16) 0.79251(12) 0.20319(10) 0.0355(4) Uani 1 1 d . . . . .
H3A H 0.147280 0.858308 0.207838 0.036(5) Uiso 1 1 calc R . . . .
H3B H 0.082282 0.782816 0.157524 0.042(5) Uiso 1 1 calc R . . . .
C4 C 0.06629(15) 0.61039(10) 0.34126(9) 0.0292(3) Uani 1 1 d . . . . .
C5 C -0.05272(15) 0.59816(11) 0.34516(9) 0.0320(3) Uani 1 1 d . . . . .
H5 H -0.103398 0.635583 0.316940 0.036(5) Uiso 1 1 calc R . . . .
C6 C -0.09512(16) 0.53031(12) 0.39106(9) 0.0376(4) Uani 1 1 d D . . . .
F6 F -0.20791(12) 0.51607(10) 0.39419(9) 0.0513(4) Uani 0.82 1 d D . P A 1
H6 H -0.176(3) 0.537(8) 0.382(6) 0.062 Uiso 0.18 1 d D U P B 2
C7 C -0.02544(18) 0.47552(12) 0.43394(10) 0.0403(4) Uani 1 1 d . . . . .
H7 H -0.057192 0.430017 0.465604 0.045(6) Uiso 1 1 calc R . . . .
C8 C 0.09220(18) 0.48875(13) 0.42949(10) 0.0407(4) Uani 1 1 d D . . . .
H8 H 0.142023 0.451725 0.458666 0.049 Uiso 0.82 1 calc R U P C 1
F8 F 0.1476(7) 0.4384(5) 0.4727(4) 0.068(2) Uiso 0.18 1 d D . P D 2
C9 C 0.13896(16) 0.55475(12) 0.38346(10) 0.0352(4) Uani 1 1 d . . . . .
H9 H 0.220187 0.562213 0.380559 0.032(5) Uiso 1 1 calc R . . . .
C10 C -0.00909(14) 0.81463(10) 0.30986(9) 0.0308(3) Uani 1 1 d . . . . .
C11 C -0.01787(16) 0.80984(11) 0.38687(10) 0.0347(4) Uani 1 1 d . . . . .
H11 H 0.026812 0.766501 0.413684 0.041(5) Uiso 1 1 calc R . . . .
C12 C -0.09167(17) 0.86816(12) 0.42452(11) 0.0409(4) Uani 1 1 d . . . . .
H12 H -0.098794 0.863471 0.476992 0.047(6) Uiso 1 1 calc R . . . .
C13 C -0.15516(17) 0.93323(12) 0.38640(12) 0.0419(4) Uani 1 1 d . . . . .
H13 H -0.204659 0.973715 0.412632 0.056(7) Uiso 1 1 calc R . . . .
C14 C -0.14608(17) 0.93889(12) 0.31008(12) 0.0418(4) Uani 1 1 d . . . . .
H14 H -0.189406 0.983513 0.283736 0.054(6) Uiso 1 1 calc R . . . .
C15 C -0.07432(16) 0.88002(12) 0.27176(11) 0.0380(4) Uani 1 1 d . . . . .
H15 H -0.069239 0.883994 0.219150 0.044(6) Uiso 1 1 calc R . . . .
C16 C 0.27552(15) 0.69966(12) 0.12659(9) 0.0346(4) Uani 1 1 d . . . . .
H16 H 0.212560 0.660869 0.105415 0.030(5) Uiso 1 1 calc R . . . .
C17 C 0.38417(18) 0.64130(16) 0.13322(12) 0.0502(5) Uani 1 1 d . . . . .
H17A H 0.404725 0.616959 0.084225 0.064(7) Uiso 1 1 calc R . . . .
H17B H 0.369937 0.590508 0.167584 0.063(7) Uiso 1 1 calc R . . . .
H17C H 0.447613 0.678981 0.152124 0.061(7) Uiso 1 1 calc R . . . .
C18 C 0.2960(2) 0.78016(15) 0.07426(11) 0.0502(5) Uani 1 1 d . . . . .
H18A H 0.353385 0.821428 0.096087 0.062(7) Uiso 1 1 calc R . . . .
H18B H 0.223571 0.813351 0.066719 0.069(8) Uiso 1 1 calc R . . . .
H18C H 0.324333 0.757432 0.026372 0.062(7) Uiso 1 1 calc R . . . .
C21 C 0.61064(14) 0.62228(11) 0.28428(9) 0.0298(3) Uani 1 1 d . . . . .
N21 N 0.55864(12) 0.53866(9) 0.26865(8) 0.0323(3) Uani 1 1 d . . . . .
C22 C 0.69650(15) 0.57945(11) 0.17926(10) 0.0331(4) Uani 1 1 d . . . . .
H22 H 0.657262 0.606605 0.134949 0.031(5) Uiso 1 1 calc R . . . .
N22 N 0.69111(13) 0.64771(9) 0.23981(8) 0.0336(3) Uani 1 1 d . . . . .
C23 C 0.62245(17) 0.49868(13) 0.20606(11) 0.0408(4) Uani 1 1 d . . . . .
H23A H 0.569482 0.477401 0.166533 0.060(7) Uiso 1 1 calc R . . . .
H23B H 0.671112 0.446844 0.222518 0.049(6) Uiso 1 1 calc R . . . .
C24 C 0.56481(15) 0.68547(10) 0.34161(9) 0.0302(3) Uani 1 1 d . . . . .
C25 C 0.44597(15) 0.69372(11) 0.35067(9) 0.0329(3) Uani 1 1 d D . . . .
H25 H 0.394177 0.656137 0.323448 0.035(5) Uiso 1 1 calc R . . . .
C26 C 0.40591(17) 0.75802(12) 0.40032(10) 0.0386(4) Uani 1 1 d D . . . .
F26 F 0.29045(11) 0.76534(9) 0.41018(8) 0.0577(4) Uani 0.95 1 d D . P E 1
H26 H 0.3241(12) 0.7638(8) 0.4068(6) 0.069 Uiso 0.05 1 d D U P F 2
C27 C 0.47702(19) 0.81408(12) 0.44090(10) 0.0437(5) Uani 1 1 d D . . . .
H27 H 0.446259 0.857887 0.474501 0.041(5) Uiso 1 1 calc R . . . .
C28 C 0.59428(19) 0.80495(14) 0.43147(11) 0.0468(5) Uani 1 1 d D . . . .
H28 H 0.645237 0.842369 0.459481 0.056 Uiso 0.95 1 calc R U P G 1
F28 F 0.672(5) 0.839(5) 0.480(3) 0.18(3) Uiso 0.05 1 d D . P H 2
C29 C 0.63901(17) 0.74171(13) 0.38150(11) 0.0407(4) Uani 1 1 d . . . . .
H29 H 0.719977 0.736948 0.374639 0.052(6) Uiso 1 1 calc R . . . .
C30 C 0.49787(14) 0.48108(10) 0.31838(10) 0.0310(3) Uani 1 1 d . . . . .
C31 C 0.50644(15) 0.48900(12) 0.39532(10) 0.0350(4) Uani 1 1 d . . . . .
H31 H 0.555058 0.534277 0.416595 0.027(4) Uiso 1 1 calc R . . . .
C32 C 0.44381(17) 0.43061(12) 0.44092(11) 0.0429(4) Uani 1 1 d . . . . .
H32 H 0.448343 0.437266 0.493374 0.049(6) Uiso 1 1 calc R . . . .
C33 C 0.37489(18) 0.36287(13) 0.41075(13) 0.0485(5) Uani 1 1 d . . . . .
H33 H 0.332423 0.323095 0.442290 0.057(7) Uiso 1 1 calc R . . . .
C34 C 0.36826(18) 0.35346(13) 0.33462(14) 0.0513(5) Uani 1 1 d . . . . .
H34 H 0.322092 0.306289 0.313792 0.067(7) Uiso 1 1 calc R . . . .
C35 C 0.42838(17) 0.41225(13) 0.28817(12) 0.0432(4) Uani 1 1 d . . . . .
H35 H 0.422364 0.405781 0.235766 0.052(6) Uiso 1 1 calc R . . . .
C36 C 0.81869(15) 0.55378(12) 0.15583(10) 0.0365(4) Uani 1 1 d . . . . .
H36 H 0.856076 0.519700 0.197571 0.042(5) Uiso 1 1 calc R . . . .
C37 C 0.89051(18) 0.63841(15) 0.13883(12) 0.0460(5) Uani 1 1 d . . . . .
H37A H 0.969135 0.619903 0.125764 0.064(7) Uiso 1 1 calc R . . . .
H37B H 0.892626 0.678145 0.182693 0.054(6) Uiso 1 1 calc R . . . .
H37C H 0.856005 0.671674 0.097086 0.053(6) Uiso 1 1 calc R . . . .
C38 C 0.8130(2) 0.49084(15) 0.08806(13) 0.0532(6) Uani 1 1 d . . . . .
H38A H 0.770703 0.435011 0.100983 0.066(7) Uiso 1 1 calc R . . . .
H38B H 0.891328 0.474797 0.072385 0.051(6) Uiso 1 1 calc R . . . .
H38C H 0.773291 0.522364 0.047360 0.080(9) Uiso 1 1 calc R . . . .

loop_
_atom_site_aniso_label
_atom_site_aniso_U_11
_atom_site_aniso_U_22
_atom_site_aniso_U_33
_atom_site_aniso_U_23
_atom_site_aniso_U_13
_atom_site_aniso_U_12
C1 0.0321(8) 0.0257(7) 0.0283(8) 0.0004(6) -0.0046(7) -0.0009(6)
N1 0.0400(8) 0.0285(6) 0.0336(7) 0.0071(6) 0.0041(6) 0.0036(6)
C2 0.0322(8) 0.0281(7) 0.0334(8) 0.0020(7) -0.0023(7) -0.0060(6)
N2 0.0321(7) 0.0280(6) 0.0326(7) 0.0027(5) -0.0014(6) -0.0024(6)
C3 0.0410(10) 0.0304(8) 0.0351(9) 0.0076(7) 0.0029(8) -0.0015(7)
C4 0.0381(9) 0.0237(7) 0.0259(7) -0.0015(6) -0.0007(7) -0.0010(6)
C5 0.0370(9) 0.0279(7) 0.0311(8) 0.0003(6) -0.0008(7) -0.0003(7)
C6 0.0415(10) 0.0364(9) 0.0350(9) -0.0016(7) 0.0031(8) -0.0068(8)
F6 0.0353(7) 0.0580(9) 0.0604(9) 0.0164(7) 0.0045(7) -0.0097(6)
C7 0.0576(12) 0.0304(8) 0.0328(9) 0.0037(7) 0.0064(8) -0.0066(8)
C8 0.0537(11) 0.0341(9) 0.0343(9) 0.0096(7) -0.0012(8) 0.0039(8)
C9 0.0383(9) 0.0328(8) 0.0346(8) 0.0036(7) -0.0014(8) 0.0007(7)
C10 0.0327(8) 0.0238(7) 0.0359(8) 0.0008(6) -0.0011(7) -0.0022(6)
C11 0.0421(10) 0.0263(7) 0.0356(9) 0.0008(7) -0.0059(7) 0.0000(7)
C12 0.0508(11) 0.0329(8) 0.0389(10) -0.0026(7) 0.0014(8) -0.0021(8)
C13 0.0414(10) 0.0302(8) 0.0541(11) -0.0038(8) 0.0076(9) 0.0017(8)
C14 0.0400(10) 0.0304(9) 0.0550(11) 0.0074(8) -0.0011(9) 0.0044(8)
C15 0.0410(10) 0.0334(8) 0.0395(9) 0.0074(7) -0.0005(8) 0.0029(7)
C16 0.0345(9) 0.0358(8) 0.0336(9) -0.0005(7) 0.0009(7) -0.0065(7)
C17 0.0453(11) 0.0596(13) 0.0456(11) -0.0022(10) 0.0065(9) 0.0094(10)
C18 0.0573(13) 0.0521(11) 0.0412(10) 0.0094(9) 0.0097(10) -0.0077(10)
C21 0.0310(8) 0.0248(7) 0.0337(8) -0.0012(6) -0.0033(7) 0.0009(6)
N21 0.0356(7) 0.0270(6) 0.0342(7) -0.0062(6) 0.0030(6) -0.0024(6)
C22 0.0343(9) 0.0308(8) 0.0341(8) -0.0021(7) -0.0004(7) 0.0034(7)
N22 0.0369(8) 0.0281(7) 0.0358(7) -0.0009(6) 0.0027(6) 0.0007(6)
C23 0.0430(10) 0.0337(9) 0.0456(10) -0.0114(8) 0.0110(8) -0.0021(8)
C24 0.0364(8) 0.0244(7) 0.0298(8) 0.0000(6) -0.0007(7) 0.0002(6)
C25 0.0380(9) 0.0276(7) 0.0331(8) -0.0003(7) -0.0042(7) 0.0027(7)
C26 0.0421(10) 0.0350(9) 0.0388(9) 0.0004(7) 0.0040(8) 0.0080(8)
F26 0.0431(7) 0.0596(8) 0.0703(9) -0.0213(7) 0.0043(6) 0.0154(6)
C27 0.0650(13) 0.0309(9) 0.0352(9) -0.0078(7) 0.0075(9) 0.0014(9)
C28 0.0589(12) 0.0410(10) 0.0404(10) -0.0125(8) 0.0006(9) -0.0134(9)
C29 0.0422(10) 0.0391(9) 0.0408(9) -0.0068(8) 0.0005(8) -0.0080(8)
C30 0.0282(8) 0.0243(7) 0.0405(9) -0.0021(6) 0.0002(7) 0.0015(6)
C31 0.0346(9) 0.0287(8) 0.0415(9) -0.0009(7) -0.0015(7) 0.0011(7)
C32 0.0466(11) 0.0362(9) 0.0459(11) 0.0065(8) 0.0071(9) 0.0068(8)
C33 0.0451(11) 0.0334(9) 0.0671(14) 0.0097(9) 0.0147(10) -0.0002(8)
C34 0.0433(11) 0.0317(9) 0.0788(16) -0.0049(9) 0.0023(11) -0.0105(8)
C35 0.0444(11) 0.0349(9) 0.0505(11) -0.0071(8) -0.0024(9) -0.0060(8)
C36 0.0342(9) 0.0381(9) 0.0371(9) 0.0014(7) 0.0017(7) 0.0062(7)
C37 0.0426(10) 0.0538(11) 0.0416(10) -0.0027(9) 0.0069(8) -0.0077(9)
C38 0.0479(12) 0.0507(12) 0.0611(13) -0.0190(11) 0.0132(10) 0.0021(10)

loop_
_atom_type_symbol
_atom_type_description
_atom_type_scat_dispersion_real
_atom_type_scat_dispersion_imag
_atom_type_scat_source
C C 0.0033 0.0016 'International Tables Vol C Tables 4.2.6.8 and 6.1.1.4'
H H 0.0000 0.0000 'International Tables Vol C Tables 4.2.6.8 and 6.1.1.4'
N N 0.0061 0.0033 'International Tables Vol C Tables 4.2.6.8 and 6.1.1.4'
F F 0.0171 0.0103 'International Tables Vol C Tables 4.2.6.8 and 6.1.1.4'

loop_
_geom_angle_atom_site_label_1
_geom_angle_atom_site_label_2
_geom_angle_atom_site_label_3
_geom_angle
_geom_angle_site_symmetry_1
_geom_angle_site_symmetry_3
_geom_angle_publ_flag
N2 C1 N1 116.09(14) . . ?
N2 C1 C4 120.41(14) . . ?
N1 C1 C4 123.21(15) . . ?
C1 N1 C10 130.01(14) . . ?
C1 N1 C3 106.53(13) . . ?
C10 N1 C3 122.02(13) . . ?
N2 C2 C16 111.31(13) . . ?
N2 C2 C3 104.81(13) . . ?
C16 C2 C3 114.93(14) . . ?
N2 C2 H2 108.5 . . ?
C16 C2 H2 108.5 . . ?
C3 C2 H2 108.5 . . ?
C1 N2 C2 107.34(13) . . ?
N1 C3 C2 102.26(13) . . ?
N1 C3 H3A 111.3 . . ?
C2 C3 H3A 111.3 . . ?
N1 C3 H3B 111.3 . . ?
C2 C3 H3B 111.3 . . ?
H3A C3 H3B 109.2 . . ?
C5 C4 C9 119.75(16) . . ?
C5 C4 C1 121.47(14) . . ?
C9 C4 C1 118.60(15) . . ?
C6 C5 C4 118.36(16) . . ?
C6 C5 H5 120.8 . . ?
C4 C5 H5 120.8 . . ?
F6 C6 C7 117.72(17) . . ?
F6 C6 C5 119.31(17) . . ?
C7 C6 C5 122.97(18) . . ?
C7 C6 H6 137(10) . . ?
C5 C6 H6 100(10) . . ?
C6 C7 C8 117.85(17) . . ?
C6 C7 H7 121.1 . . ?
C8 C7 H7 121.1 . . ?
F8 C8 C7 113.0(4) . . ?
F8 C8 C9 125.6(4) . . ?
C7 C8 C9 121.37(17) . . ?
C7 C8 H8 119.3 . . ?
C9 C8 H8 119.3 . . ?
C8 C9 C4 119.68(17) . . ?
C8 C9 H9 120.2 . . ?
C4 C9 H9 120.2 . . ?
C11 C10 C15 118.88(16) . . ?
C11 C10 N1 122.25(15) . . ?
C15 C10 N1 118.79(15) . . ?
C12 C11 C10 120.09(16) . . ?
C12 C11 H11 120.0 . . ?
C10 C11 H11 120.0 . . ?
C13 C12 C11 120.62(18) . . ?
C13 C12 H12 119.7 . . ?
C11 C12 H12 119.7 . . ?
C14 C13 C12 119.57(18) . . ?
C14 C13 H13 120.2 . . ?
C12 C13 H13 120.2 . . ?
C13 C14 C15 120.36(17) . . ?
C13 C14 H14 119.8 . . ?
C15 C14 H14 119.8 . . ?
C14 C15 C10 120.46(17) . . ?
C14 C15 H15 119.8 . . ?
C10 C15 H15 119.8 . . ?
C2 C16 C18 110.63(15) . . ?
C2 C16 C17 110.33(15) . . ?
C18 C16 C17 110.51(16) . . ?
C2 C16 H16 108.4 . . ?
C18 C16 H16 108.4 . . ?
C17 C16 H16 108.4 . . ?
C16 C17 H17A 109.5 . . ?
C16 C17 H17B 109.5 . . ?
H17A C17 H17B 109.5 . . ?
C16 C17 H17C 109.5 . . ?
H17A C17 H17C 109.5 . . ?
H17B C17 H17C 109.5 . . ?
C16 C18 H18A 109.5 . . ?
C16 C18 H18B 109.5 . . ?
H18A C18 H18B 109.5 . . ?
C16 C18 H18C 109.5 . . ?
H18A C18 H18C 109.5 . . ?
H18B C18 H18C 109.5 . . ?
N22 C21 N21 116.32(15) . . ?
N22 C21 C24 120.91(14) . . ?
N21 C21 C24 122.14(14) . . ?
C21 N21 C30 127.59(14) . . ?
C21 N21 C23 106.60(13) . . ?
C30 N21 C23 119.92(13) . . ?
N22 C22 C36 114.13(14) . . ?
N22 C22 C23 105.26(13) . . ?
C36 C22 C23 114.64(14) . . ?
N22 C22 H22 107.5 . . ?
C36 C22 H22 107.5 . . ?
C23 C22 H22 107.5 . . ?
C21 N22 C22 107.13(13) . . ?
N21 C23 C22 102.51(13) . . ?
N21 C23 H23A 111.3 . . ?
C22 C23 H23A 111.3 . . ?
N21 C23 H23B 111.3 . . ?
C22 C23 H23B 111.3 . . ?
H23A C23 H23B 109.2 . . ?
C29 C24 C25 120.08(16) . . ?
C29 C24 C21 120.35(16) . . ?
C25 C24 C21 119.34(15) . . ?
C26 C25 C24 117.95(16) . . ?
C26 C25 H25 121.0 . . ?
C24 C25 H25 121.0 . . ?
F26 C26 C27 118.50(17) . . ?
F26 C26 C25 118.18(17) . . ?
C27 C26 C25 123.32(18) . . ?
C27 C26 H26 118.5(7) . . ?
C25 C26 H26 118.1(7) . . ?
C26 C27 C28 118.05(17) . . ?
C26 C27 H27 121.0 . . ?
C28 C27 H27 121.0 . . ?
F28 C28 C27 123(3) . . ?
F28 C28 C29 114(3) . . ?
C27 C28 C29 120.86(18) . . ?
C27 C28 H28 119.6 . . ?
C29 C28 H28 119.6 . . ?
C28 C29 C24 119.74(18) . . ?
C28 C29 H29 120.1 . . ?
C24 C29 H29 120.1 . . ?
C31 C30 C35 119.14(17) . . ?
C31 C30 N21 122.89(15) . . ?
C35 C30 N21 117.95(16) . . ?
C32 C31 C30 119.92(17) . . ?
C32 C31 H31 120.0 . . ?
C30 C31 H31 120.0 . . ?
C33 C32 C31 120.68(19) . . ?
C33 C32 H32 119.7 . . ?
C31 C32 H32 119.7 . . ?
C34 C33 C32 119.56(18) . . ?
C34 C33 H33 120.2 . . ?
C32 C33 H33 120.2 . . ?
C33 C34 C35 120.58(19) . . ?
C33 C34 H34 119.7 . . ?
C35 C34 H34 119.7 . . ?
C34 C35 C30 120.08(19) . . ?
C34 C35 H35 120.0 . . ?
C30 C35 H35 120.0 . . ?
C37 C36 C22 111.36(15) . . ?
C37 C36 C38 110.63(16) . . ?
C22 C36 C38 109.16(15) . . ?
C37 C36 H36 108.5 . . ?
C22 C36 H36 108.5 . . ?
C38 C36 H36 108.5 . . ?
C36 C37 H37A 109.5 . . ?
C36 C37 H37B 109.5 . . ?
H37A C37 H37B 109.5 . . ?
C36 C37 H37C 109.5 . . ?
H37A C37 H37C 109.5 . . ?
H37B C37 H37C 109.5 . . ?
C36 C38 H38A 109.5 . . ?
C36 C38 H38B 109.5 . . ?
H38A C38 H38B 109.5 . . ?
C36 C38 H38C 109.5 . . ?
H38A C38 H38C 109.5 . . ?
H38B C38 H38C 109.5 . . ?

loop_
_geom_bond_atom_site_label_1
_geom_bond_atom_site_label_2
_geom_bond_distance
_geom_bond_site_symmetry_2
_geom_bond_publ_flag
C1 N2 1.280(2) . ?
C1 N1 1.388(2) . ?
C1 C4 1.484(2) . ?
N1 C10 1.407(2) . ?
N1 C3 1.469(2) . ?
C2 N2 1.482(2) . ?
C2 C16 1.525(2) . ?
C2 C3 1.535(2) . ?
C2 H2 1.0000 . ?
C3 H3A 0.9900 . ?
C3 H3B 0.9900 . ?
C4 C5 1.394(2) . ?
C4 C9 1.396(2) . ?
C5 C6 1.381(2) . ?
C5 H5 0.9500 . ?
C6 F6 1.326(2) . ?
C6 C7 1.375(3) . ?
C6 H6 0.961(14) . ?
C7 C8 1.381(3) . ?
C7 H7 0.9500 . ?
C8 F8 1.248(7) . ?
C8 C9 1.382(2) . ?
C8 H8 0.9500 . ?
C9 H9 0.9500 . ?
C10 C11 1.391(2) . ?
C10 C15 1.398(2) . ?
C11 C12 1.385(3) . ?
C11 H11 0.9500 . ?
C12 C13 1.385(3) . ?
C12 H12 0.9500 . ?
C13 C14 1.379(3) . ?
C13 H13 0.9500 . ?
C14 C15 1.381(3) . ?
C14 H14 0.9500 . ?
C15 H15 0.9500 . ?
C16 C18 1.525(3) . ?
C16 C17 1.527(3) . ?
C16 H16 1.0000 . ?
C17 H17A 0.9800 . ?
C17 H17B 0.9800 . ?
C17 H17C 0.9800 . ?
C18 H18A 0.9800 . ?
C18 H18B 0.9800 . ?
C18 H18C 0.9800 . ?
C21 N22 1.284(2) . ?
C21 N21 1.392(2) . ?
C21 C24 1.483(2) . ?
N21 C30 1.416(2) . ?
N21 C23 1.469(2) . ?
C22 N22 1.478(2) . ?
C22 C36 1.526(2) . ?
C22 C23 1.537(2) . ?
C22 H22 1.0000 . ?
C23 H23A 0.9900 . ?
C23 H23B 0.9900 . ?
C24 C29 1.390(2) . ?
C24 C25 1.394(2) . ?
C25 C26 1.377(2) . ?
C25 H25 0.9500 . ?
C26 F26 1.355(2) . ?
C26 C27 1.373(3) . ?
C26 H26 0.960(14) . ?
C27 C28 1.377(3) . ?
C27 H27 0.9500 . ?
C28 F28 1.351(14) . ?
C28 C29 1.390(3) . ?
C28 H28 0.9500 . ?
C29 H29 0.9500 . ?
C30 C31 1.393(2) . ?
C30 C35 1.399(2) . ?
C31 C32 1.389(3) . ?
C31 H31 0.9500 . ?
C32 C33 1.383(3) . ?
C32 H32 0.9500 . ?
C33 C34 1.379(3) . ?
C33 H33 0.9500 . ?
C34 C35 1.387(3) . ?
C34 H34 0.9500 . ?
C35 H35 0.9500 . ?
C36 C37 1.522(3) . ?
C36 C38 1.529(3) . ?
C36 H36 1.0000 . ?
C37 H37A 0.9800 . ?
C37 H37B 0.9800 . ?
C37 H37C 0.9800 . ?
C38 H38A 0.9800 . ?
C38 H38B 0.9800 . ?
C38 H38C 0.9800 . ?

loop_
_geom_hbond_atom_site_label_D
_geom_hbond_atom_site_label_H
_geom_hbond_atom_site_label_A
_geom_hbond_distance_DH
_geom_hbond_distance_HA
_geom_hbond_distance_DA
_geom_hbond_angle_DHA
_geom_hbond_site_symmetry_A
_geom_hbond_publ_flag
C25 H25 N2 0.95 2.47 3.289(2) 143.9 . yes

loop_
_geom_torsion_atom_site_label_1
_geom_torsion_atom_site_label_2
_geom_torsion_atom_site_label_3
_geom_torsion_atom_site_label_4
_geom_torsion
_geom_torsion_site_symmetry_1
_geom_torsion_site_symmetry_2
_geom_torsion_site_symmetry_3
_geom_torsion_site_symmetry_4
_geom_torsion_publ_flag
N2 C1 N1 C10 -157.87(17) . . . . ?
C4 C1 N1 C10 28.3(3) . . . . ?
N2 C1 N1 C3 8.4(2) . . . . ?
C4 C1 N1 C3 -165.51(15) . . . . ?
N1 C1 N2 C2 3.18(19) . . . . ?
C4 C1 N2 C2 177.23(14) . . . . ?
C16 C2 N2 C1 -137.60(15) . . . . ?
C3 C2 N2 C1 -12.77(17) . . . . ?
C1 N1 C3 C2 -15.17(17) . . . . ?
C10 N1 C3 C2 152.41(15) . . . . ?
N2 C2 C3 N1 16.75(17) . . . . ?
C16 C2 C3 N1 139.26(14) . . . . ?
N2 C1 C4 C5 -139.25(17) . . . . ?
N1 C1 C4 C5 34.4(2) . . . . ?
N2 C1 C4 C9 35.9(2) . . . . ?
N1 C1 C4 C9 -150.50(16) . . . . ?
C9 C4 C5 C6 -0.2(2) . . . . ?
C1 C4 C5 C6 174.86(14) . . . . ?
C4 C5 C6 F6 -178.36(16) . . . . ?
C4 C5 C6 C7 1.2(2) . . . . ?
F6 C6 C7 C8 178.52(18) . . . . ?
C5 C6 C7 C8 -1.0(2) . . . . ?
C6 C7 C8 F8 177.2(4) . . . . ?
C6 C7 C8 C9 -0.1(3) . . . . ?
F8 C8 C9 C4 -175.9(5) . . . . ?
C7 C8 C9 C4 1.0(3) . . . . ?
C5 C4 C9 C8 -0.8(3) . . . . ?
C1 C4 C9 C8 -176.04(16) . . . . ?
C1 N1 C10 C11 21.0(3) . . . . ?
C3 N1 C10 C11 -143.39(17) . . . . ?
C1 N1 C10 C15 -162.09(17) . . . . ?
C3 N1 C10 C15 33.5(2) . . . . ?
C15 C10 C11 C12 1.1(3) . . . . ?
N1 C10 C11 C12 177.97(16) . . . . ?
C10 C11 C12 C13 -1.6(3) . . . . ?
C11 C12 C13 C14 1.1(3) . . . . ?
C12 C13 C14 C15 0.1(3) . . . . ?
C13 C14 C15 C10 -0.7(3) . . . . ?
C11 C10 C15 C14 0.1(3) . . . . ?
N1 C10 C15 C14 -176.93(16) . . . . ?
N2 C2 C16 C18 176.71(15) . . . . ?
C3 C2 C16 C18 57.8(2) . . . . ?
N2 C2 C16 C17 -60.70(19) . . . . ?
C3 C2 C16 C17 -179.63(15) . . . . ?
N22 C21 N21 C30 157.63(16) . . . . ?
C24 C21 N21 C30 -31.5(2) . . . . ?
N22 C21 N21 C23 5.2(2) . . . . ?
C24 C21 N21 C23 176.11(15) . . . . ?
N21 C21 N22 C22 4.75(19) . . . . ?
C24 C21 N22 C22 -166.27(14) . . . . ?
C36 C22 N22 C21 -138.76(15) . . . . ?
C23 C22 N22 C21 -12.19(18) . . . . ?
C21 N21 C23 C22 -12.04(18) . . . . ?
C30 N21 C23 C22 -167.00(15) . . . . ?
N22 C22 C23 N21 14.54(18) . . . . ?
C36 C22 C23 N21 140.80(15) . . . . ?
N22 C21 C24 C29 -40.9(2) . . . . ?
N21 C21 C24 C29 148.56(17) . . . . ?
N22 C21 C24 C25 133.55(17) . . . . ?
N21 C21 C24 C25 -36.9(2) . . . . ?
C29 C24 C25 C26 -0.6(2) . . . . ?
C21 C24 C25 C26 -175.10(14) . . . . ?
C24 C25 C26 F26 -179.01(16) . . . . ?
C24 C25 C26 C27 0.1(2) . . . . ?
F26 C26 C27 C28 178.84(17) . . . . ?
C25 C26 C27 C28 -0.3(3) . . . . ?
C26 C27 C28 F28 -163(4) . . . . ?
C26 C27 C28 C29 0.9(3) . . . . ?
F28 C28 C29 C24 164(3) . . . . ?
C27 C28 C29 C24 -1.4(3) . . . . ?
C25 C24 C29 C28 1.2(3) . . . . ?
C21 C24 C29 C28 175.68(17) . . . . ?
C21 N21 C30 C31 -17.1(3) . . . . ?
C23 N21 C30 C31 132.12(18) . . . . ?
C21 N21 C30 C35 164.30(16) . . . . ?
C23 N21 C30 C35 -46.5(2) . . . . ?
C35 C30 C31 C32 -1.8(3) . . . . ?
N21 C30 C31 C32 179.58(15) . . . . ?
C30 C31 C32 C33 1.6(3) . . . . ?
C31 C32 C33 C34 -0.1(3) . . . . ?
C32 C33 C34 C35 -1.1(3) . . . . ?
C33 C34 C35 C30 0.9(3) . . . . ?
C31 C30 C35 C34 0.6(3) . . . . ?
N21 C30 C35 C34 179.24(17) . . . . ?
N22 C22 C36 C37 -51.8(2) . . . . ?
C23 C22 C36 C37 -173.30(16) . . . . ?
N22 C22 C36 C38 -174.21(15) . . . . ?
C23 C22 C36 C38 64.3(2) . . . . ?
